data_7202213
loop_
_publ_author_name
'Yang, Qing-Feng'
'Cui, Xiao-Bing'
'Yu, Jie-Hui'
'Lu, Jing'
'Yu, Xiao-Yang'
'Zhang, Xiao'
'Xu, Ji-Qing'
'Hou, Qin'
'Wang, Tie-Gang'

_publ_section_title
;
 A series of metal--organic complexes constructed from in situ
 generated organic amines
;
_journal_issue 11
_journal_name_full CrystEngComm
_journal_page_first 1534
_journal_paper_doi 10.1039/b806980h
_journal_volume 10
_journal_year 2008
_chemical_formula_moiety 'C12 H10 Co N4 O4'
_chemical_formula_sum 'C12 H10 Co N4 O4'
_chemical_formula_weight 333.17
_chemical_name_systematic
;
?
;
_space_group_IT_number 14
_symmetry_cell_setting monoclinic
_symmetry_space_group_name_Hall '-P 2ybc'
_symmetry_space_group_name_H-M 'P 1 21/c 1'
_atom_sites_solution_hydrogens geom
_atom_sites_solution_primary direct
_atom_sites_solution_secondary difmap
_audit_creation_method SHELXL-97
_cell_angle_alpha 90.00
_cell_angle_beta 99.637(2)
_cell_angle_gamma 90.00
_cell_formula_units_Z 4
_cell_length_a 12.5026(11)
_cell_length_b 11.8042(11)
_cell_length_c 9.3038(9)
_cell_measurement_temperature 293(2)
_cell_measurement_theta_max 28.27
_cell_measurement_theta_min 1.65
_cell_volume 1353.7(2)
_computing_structure_refinement 'SHELXL-97 (Sheldrick, 1997)'
_computing_structure_solution 'SHELXS-97 (Sheldrick, 1990)'
_diffrn_ambient_temperature 293(2)
_diffrn_measured_fraction_theta_full 0.997
_diffrn_measured_fraction_theta_max 0.924
_diffrn_measurement_device_type 'Siemens Smart CCD'
_diffrn_measurement_method '\w scan'
_diffrn_radiation_monochromator graphite
_diffrn_radiation_source 'fine-focus sealed tube'
_diffrn_radiation_type MoK\a
_diffrn_radiation_wavelength 0.71073
_diffrn_reflns_av_R_equivalents 0.0493
_diffrn_reflns_av_sigmaI/netI 0.0735
_diffrn_reflns_limit_h_max 15
_diffrn_reflns_limit_h_min -14
_diffrn_reflns_limit_k_max 15
_diffrn_reflns_limit_k_min -14
_diffrn_reflns_limit_l_max 12
_diffrn_reflns_limit_l_min -11
_diffrn_reflns_number 8416
_diffrn_reflns_theta_full 26.00
_diffrn_reflns_theta_max 28.27
_diffrn_reflns_theta_min 1.65
_exptl_absorpt_coefficient_mu 1.289
_exptl_absorpt_correction_type none
_exptl_crystal_colour red
_exptl_crystal_density_diffrn 1.635
_exptl_crystal_density_method 'not measured'
_exptl_crystal_description needle
_exptl_crystal_F_000 676
_exptl_crystal_size_max 0.18
_exptl_crystal_size_mid 0.12
_exptl_crystal_size_min 0.08
_refine_diff_density_max 0.599
_refine_diff_density_min -0.442
_refine_diff_density_rms 0.088
_refine_ls_extinction_method none
_refine_ls_goodness_of_fit_ref 1.087
_refine_ls_hydrogen_treatment refall
_refine_ls_matrix_type full
_refine_ls_number_parameters 230
_refine_ls_number_reflns 3103
_refine_ls_number_restraints 0
_refine_ls_restrained_S_all 1.087
_refine_ls_R_factor_all 0.0918
_refine_ls_R_factor_gt 0.0627
_refine_ls_shift/su_max 0.001
_refine_ls_shift/su_mean 0.000
_refine_ls_structure_factor_coef Fsqd
_refine_ls_weighting_details 'calc w=1/[\s^2^(Fo^2^)+(0.0383P)^2^+0.0000P] where P=(Fo^2^+2Fc^2^)/3'
_refine_ls_weighting_scheme calc
_refine_ls_wR_factor_gt 0.1029
_refine_ls_wR_factor_ref 0.1130
_reflns_number_gt 2384
_reflns_number_total 3103
_reflns_threshold_expression >2sigma(I)
_cod_data_source_file b806980h.txt
_cod_data_source_block 4
_cod_depositor_comments
;
The following automatic conversions were performed:
'_symmetry_cell_setting' value 'Monoclinic' changed to 'monoclinic'
according to '/home/saulius/struct/CIF-dictionaries/cif_core.dic'
dictionary named 'cif_core.dic' version 2.4.1 from 2010-06-29.

Automatic conversion script
Id: cif_fix_enum 1527 2010-12-29 10:47:43Z saulius 
;
_cod_original_sg_symbol_H-M P2(1)/c
_cod_database_code 7202213

loop_
_symmetry_equiv_pos_as_xyz
'x, y, z'
'-x, y+1/2, -z+1/2'
'-x, -y, -z'
'x, -y-1/2, z-1/2'

loop_
_atom_site_label
_atom_site_type_symbol
_atom_site_fract_x
_atom_site_fract_y
_atom_site_fract_z
_atom_site_U_iso_or_equiv
_atom_site_adp_type
_atom_site_occupancy
_atom_site_symmetry_multiplicity
_atom_site_calc_flag
_atom_site_refinement_flags
_atom_site_disorder_assembly
_atom_site_disorder_group
O3 O 0.67762(19) 1.2282(2) -0.2019(3) 0.0304(6) Uani 1 1 d . . .
O2 O 0.85743(19) 1.3391(2) -0.0753(3) 0.0278(6) Uani 1 1 d . . .
C11 C 0.8169(3) 1.2691(3) 0.0003(4) 0.0234(8) Uani 1 1 d . . .
C1 C 0.6655(3) 0.9513(3) 0.4301(4) 0.0301(9) Uani 1 1 d . . .
C2 C 0.7551(4) 0.9409(4) 0.5408(5) 0.0434(11) Uani 1 1 d . . .
C3 C 0.7494(4) 0.8625(4) 0.6485(5) 0.0581(14) Uani 1 1 d . . .
C4 C 0.6582(5) 0.7960(5) 0.6470(6) 0.0676(16) Uani 1 1 d . . .
C5 C 0.5699(4) 0.8046(4) 0.5398(6) 0.0562(14) Uani 1 1 d . . .
C6 C 0.5748(3) 0.8831(3) 0.4314(5) 0.0376(10) Uani 1 1 d . . .
C7 C 0.5511(3) 0.9921(4) 0.2392(5) 0.0367(10) Uani 1 1 d . . .
C8 C 0.8502(4) 0.9379(4) 0.0443(5) 0.0579(15) Uani 1 1 d . . .
C9 C 0.9280(4) 0.8579(4) 0.0555(6) 0.0626(16) Uani 1 1 d . . .
C10 C 0.9361(4) 0.9455(4) 0.2570(5) 0.0451(12) Uani 1 1 d . . .
C12 C 0.7123(3) 1.2060(3) -0.0702(4) 0.0248(8) Uani 1 1 d . . .
Co1 Co 0.75812(4) 1.12584(4) 0.22314(5) 0.02430(17) Uani 1 1 d . . .
H1 H 0.818(3) 0.983(4) 0.537(4) 0.054(13) Uiso 1 1 d . . .
H2 H 0.812(3) 0.847(3) 0.723(5) 0.056(14) Uiso 1 1 d . . .
H3 H 0.659(4) 0.743(4) 0.718(5) 0.071(16) Uiso 1 1 d . . .
H4 H 0.512(3) 0.763(3) 0.536(4) 0.047(13) Uiso 1 1 d . . .
H5 H 0.446(3) 0.879(3) 0.281(4) 0.039(12) Uiso 1 1 d . . .
H6 H 0.517(3) 1.029(3) 0.157(4) 0.027(10) Uiso 1 1 d . . .
H7 H 0.798(3) 0.949(4) -0.033(5) 0.062(15) Uiso 1 1 d . . .
H8 H 0.941(3) 0.804(4) -0.014(5) 0.070(16) Uiso 1 1 d . . .
H9 H 1.029(4) 0.825(4) 0.234(5) 0.068(17) Uiso 1 1 d . . .
H10 H 0.964(3) 0.967(3) 0.349(4) 0.042(12) Uiso 1 1 d . . .
N1 N 0.6483(2) 1.0203(3) 0.3057(3) 0.0304(7) Uani 1 1 d . . .
N2 N 0.5034(3) 0.9131(3) 0.3081(4) 0.0406(9) Uani 1 1 d . . .
N3 N 0.8555(2) 0.9939(3) 0.1730(3) 0.0327(7) Uani 1 1 d . . .
N4 N 0.9817(3) 0.8639(3) 0.1920(5) 0.0496(11) Uani 1 1 d . . .
O1 O 0.85372(19) 1.2430(2) 0.1296(3) 0.0316(6) Uani 1 1 d . . .
O4 O 0.67053(18) 1.1392(2) 0.0082(3) 0.0286(6) Uani 1 1 d . . .

loop_
_atom_site_aniso_label
_atom_site_aniso_U_11
_atom_site_aniso_U_22
_atom_site_aniso_U_33
_atom_site_aniso_U_23
_atom_site_aniso_U_13
_atom_site_aniso_U_12
O3 0.0329(15) 0.0331(15) 0.0212(14) 0.0010(11) -0.0068(11) -0.0091(11)
O2 0.0275(14) 0.0310(14) 0.0236(14) 0.0033(11) 0.0002(11) -0.0049(11)
C11 0.0207(19) 0.0258(19) 0.024(2) -0.0041(16) 0.0030(15) 0.0043(15)
C1 0.030(2) 0.034(2) 0.028(2) -0.0017(17) 0.0074(17) -0.0048(17)
C2 0.040(3) 0.050(3) 0.038(3) 0.006(2) 0.000(2) -0.008(2)
C3 0.062(3) 0.069(4) 0.040(3) 0.020(3) -0.004(2) -0.004(3)
C4 0.077(4) 0.067(4) 0.061(4) 0.026(3) 0.016(3) -0.017(3)
C5 0.055(3) 0.056(3) 0.062(4) 0.004(3) 0.026(3) -0.023(3)
C6 0.037(2) 0.039(2) 0.038(2) -0.008(2) 0.012(2) -0.0064(19)
C7 0.034(2) 0.041(3) 0.033(2) -0.003(2) -0.001(2) 0.0014(19)
C8 0.058(3) 0.065(3) 0.044(3) -0.015(3) -0.013(3) 0.029(3)
C9 0.071(4) 0.064(4) 0.049(3) -0.020(3) -0.001(3) 0.035(3)
C10 0.042(3) 0.061(3) 0.029(2) -0.001(2) -0.004(2) 0.013(2)
C12 0.022(2) 0.027(2) 0.026(2) -0.0034(16) 0.0035(16) 0.0036(15)
Co1 0.0246(3) 0.0280(3) 0.0193(3) 0.0004(2) 0.00060(19) 0.0002(2)
N1 0.0259(17) 0.0358(19) 0.0281(18) -0.0014(15) 0.0008(14) -0.0035(14)
N2 0.027(2) 0.046(2) 0.049(2) -0.0135(18) 0.0060(18) -0.0163(17)
N3 0.0333(19) 0.0361(19) 0.0269(18) -0.0002(15) -0.0004(14) 0.0069(15)
N4 0.043(2) 0.053(3) 0.051(3) 0.007(2) 0.002(2) 0.027(2)
O1 0.0325(15) 0.0385(16) 0.0205(14) 0.0043(12) -0.0050(11) -0.0108(12)
O4 0.0260(14) 0.0325(15) 0.0249(14) 0.0050(12) -0.0028(11) -0.0056(11)

loop_
_atom_type_symbol
_atom_type_description
_atom_type_scat_dispersion_real
_atom_type_scat_dispersion_imag
_atom_type_scat_source
C C 0.0033 0.0016 'International Tables Vol C Tables 4.2.6.8 and 6.1.1.4'
H H 0.0000 0.0000 'International Tables Vol C Tables 4.2.6.8 and 6.1.1.4'
N N 0.0061 0.0033 'International Tables Vol C Tables 4.2.6.8 and 6.1.1.4'
O O 0.0106 0.0060 'International Tables Vol C Tables 4.2.6.8 and 6.1.1.4'
Co Co 0.3494 0.9721 'International Tables Vol C Tables 4.2.6.8 and 6.1.1.4'

loop_
_geom_angle_atom_site_label_1
_geom_angle_atom_site_label_2
_geom_angle_atom_site_label_3
_geom_angle
_geom_angle_site_symmetry_1
_geom_angle_site_symmetry_3
_geom_angle_publ_flag
C12 O3 Co1 112.1(2) . 4_585 ?
C11 O2 Co1 113.4(2) . 4_585 ?
O2 C11 O1 125.9(3) . . ?
O2 C11 C12 118.3(3) . . ?
O1 C11 C12 115.9(3) . . ?
C6 C1 C2 119.8(4) . . ?
C6 C1 N1 109.3(3) . . ?
C2 C1 N1 130.9(3) . . ?
C3 C2 C1 117.7(4) . . ?
C3 C2 H1 122(3) . . ?
C1 C2 H1 120(3) . . ?
C2 C3 C4 121.2(5) . . ?
C2 C3 H2 121(3) . . ?
C4 C3 H2 118(3) . . ?
C5 C4 C3 122.1(5) . . ?
C5 C4 H3 120(3) . . ?
C3 C4 H3 118(3) . . ?
C4 C5 C6 117.1(4) . . ?
C4 C5 H4 124(3) . . ?
C6 C5 H4 119(3) . . ?
N2 C6 C5 132.9(4) . . ?
N2 C6 C1 105.0(4) . . ?
C5 C6 C1 122.1(4) . . ?
N1 C7 N2 114.0(4) . . ?
N1 C7 H6 122(2) . . ?
N2 C7 H6 123(2) . . ?
C9 C8 N3 110.2(4) . . ?
C9 C8 H7 126(3) . . ?
N3 C8 H7 123(3) . . ?
N4 C9 C8 106.1(5) . . ?
N4 C9 H8 125(3) . . ?
C8 C9 H8 129(3) . . ?
N3 C10 N4 113.4(4) . . ?
N3 C10 H10 125(2) . . ?
N4 C10 H10 121(2) . . ?
O4 C12 O3 126.3(3) . . ?
O4 C12 C11 117.5(3) . . ?
O3 C12 C11 116.1(3) . . ?
N3 Co1 N1 94.65(12) . . ?
N3 Co1 O1 90.28(11) . . ?
N1 Co1 O1 173.65(11) . . ?
N3 Co1 O2 93.83(11) . 4_586 ?
N1 Co1 O2 96.61(11) . 4_586 ?
O1 Co1 O2 87.04(9) . 4_586 ?
N3 Co1 O4 94.21(11) . . ?
N1 Co1 O4 97.09(10) . . ?
O1 Co1 O4 78.52(9) . . ?
O2 Co1 O4 163.49(9) 4_586 . ?
N3 Co1 O3 171.42(11) . 4_586 ?
N1 Co1 O3 89.25(11) . 4_586 ?
O1 Co1 O3 86.40(10) . 4_586 ?
O2 Co1 O3 78.12(9) 4_586 4_586 ?
O4 Co1 O3 92.88(9) . 4_586 ?
C7 N1 C1 104.1(3) . . ?
C7 N1 Co1 126.2(3) . . ?
C1 N1 Co1 129.0(2) . . ?
C7 N2 C6 107.6(3) . . ?
C7 N2 H5 129(3) . . ?
C6 N2 H5 122(3) . . ?
C10 N3 C8 103.5(4) . . ?
C10 N3 Co1 128.3(3) . . ?
C8 N3 Co1 128.2(3) . . ?
C10 N4 C9 106.8(4) . . ?
C10 N4 H9 123(3) . . ?
C9 N4 H9 130(3) . . ?
C11 O1 Co1 114.5(2) . . ?
C12 O4 Co1 113.5(2) . . ?

loop_
_geom_bond_atom_site_label_1
_geom_bond_atom_site_label_2
_geom_bond_distance
_geom_bond_site_symmetry_2
_geom_bond_publ_flag
O3 C12 1.257(4) . ?
O3 Co1 2.169(2) 4_585 ?
O2 C11 1.247(4) . ?
O2 Co1 2.110(2) 4_585 ?
C11 O1 1.253(4) . ?
C11 C12 1.552(5) . ?
C1 C6 1.393(5) . ?
C1 C2 1.394(5) . ?
C1 N1 1.402(4) . ?
C2 C3 1.374(6) . ?
C2 H1 0.93(4) . ?
C3 C4 1.384(7) . ?
C3 H2 0.97(4) . ?
C4 C5 1.361(7) . ?
C4 H3 0.91(5) . ?
C5 C6 1.379(6) . ?
C5 H4 0.87(4) . ?
C6 N2 1.377(5) . ?
C7 N1 1.311(4) . ?
C7 N2 1.328(5) . ?
C7 H6 0.92(3) . ?
C8 C9 1.347(6) . ?
C8 N3 1.360(5) . ?
C8 H7 0.90(4) . ?
C9 N4 1.335(6) . ?
C9 H8 0.94(4) . ?
C10 N3 1.300(5) . ?
C10 N4 1.317(5) . ?
C10 H10 0.91(4) . ?
C12 O4 1.247(4) . ?
Co1 N3 2.077(3) . ?
Co1 N1 2.093(3) . ?
Co1 O1 2.108(2) . ?
Co1 O2 2.110(2) 4_586 ?
Co1 O4 2.119(2) . ?
Co1 O3 2.169(2) 4_586 ?
N2 H5 0.83(4) . ?
N4 H9 0.80(5) . ?

loop_
_geom_hbond_atom_site_label_D
_geom_hbond_atom_site_label_H
_geom_hbond_atom_site_label_A
_geom_hbond_distance_DH
_geom_hbond_distance_HA
_geom_hbond_distance_DA
_geom_hbond_angle_DHA
_geom_hbond_site_symmetry_A
N2 H5 O3 0.83(4) 2.03(4) 2.852(4) 169(4) 3_675
N4 H9 O1 0.80(5) 2.01(5) 2.807(4) 170(5) 2_745

loop_
_geom_torsion_atom_site_label_1
_geom_torsion_atom_site_label_2
_geom_torsion_atom_site_label_3
_geom_torsion_atom_site_label_4
_geom_torsion
_geom_torsion_site_symmetry_1
_geom_torsion_site_symmetry_2
_geom_torsion_site_symmetry_3
_geom_torsion_site_symmetry_4
_geom_torsion_publ_flag
Co1 O2 C11 O1 -172.0(3) 4_585 . . . ?
Co1 O2 C11 C12 8.9(4) 4_585 . . . ?
C6 C1 C2 C3 -0.3(6) . . . . ?
N1 C1 C2 C3 -178.2(4) . . . . ?
C1 C2 C3 C4 0.2(8) . . . . ?
C2 C3 C4 C5 -0.1(9) . . . . ?
C3 C4 C5 C6 0.0(8) . . . . ?
C4 C5 C6 N2 179.0(5) . . . . ?
C4 C5 C6 C1 0.0(7) . . . . ?
C2 C1 C6 N2 -179.1(4) . . . . ?
N1 C1 C6 N2 -0.7(4) . . . . ?
C2 C1 C6 C5 0.1(6) . . . . ?
N1 C1 C6 C5 178.5(4) . . . . ?
N3 C8 C9 N4 0.2(7) . . . . ?
Co1 O3 C12 O4 168.1(3) 4_585 . . . ?
Co1 O3 C12 C11 -11.6(4) 4_585 . . . ?
O2 C11 C12 O4 -177.5(3) . . . . ?
O1 C11 C12 O4 3.3(5) . . . . ?
O2 C11 C12 O3 2.2(5) . . . . ?
O1 C11 C12 O3 -177.0(3) . . . . ?
N2 C7 N1 C1 0.6(4) . . . . ?
N2 C7 N1 Co1 172.2(3) . . . . ?
C6 C1 N1 C7 0.1(4) . . . . ?
C2 C1 N1 C7 178.2(4) . . . . ?
C6 C1 N1 Co1 -171.1(2) . . . . ?
C2 C1 N1 Co1 7.0(6) . . . . ?
N3 Co1 N1 C7 -103.5(3) . . . . ?
O1 Co1 N1 C7 37.2(11) . . . . ?
O2 Co1 N1 C7 162.1(3) 4_586 . . . ?
O4 Co1 N1 C7 -8.7(3) . . . . ?
O3 Co1 N1 C7 84.1(3) 4_586 . . . ?
N3 Co1 N1 C1 65.9(3) . . . . ?
O1 Co1 N1 C1 -153.3(9) . . . . ?
O2 Co1 N1 C1 -28.5(3) 4_586 . . . ?
O4 Co1 N1 C1 160.8(3) . . . . ?
O3 Co1 N1 C1 -106.4(3) 4_586 . . . ?
N1 C7 N2 C6 -1.0(5) . . . . ?
C5 C6 N2 C7 -178.1(5) . . . . ?
C1 C6 N2 C7 1.0(4) . . . . ?
N4 C10 N3 C8 -0.1(6) . . . . ?
N4 C10 N3 Co1 -179.9(3) . . . . ?
C9 C8 N3 C10 0.0(6) . . . . ?
C9 C8 N3 Co1 179.8(3) . . . . ?
N1 Co1 N3 C10 -86.9(4) . . . . ?
O1 Co1 N3 C10 97.1(4) . . . . ?
O2 Co1 N3 C10 10.1(4) 4_586 . . . ?
O4 Co1 N3 C10 175.6(4) . . . . ?
O3 Co1 N3 C10 30.0(10) 4_586 . . . ?
N1 Co1 N3 C8 93.3(4) . . . . ?
O1 Co1 N3 C8 -82.7(4) . . . . ?
O2 Co1 N3 C8 -169.7(4) 4_586 . . . ?
O4 Co1 N3 C8 -4.2(4) . . . . ?
O3 Co1 N3 C8 -149.8(7) 4_586 . . . ?
N3 C10 N4 C9 0.2(6) . . . . ?
C8 C9 N4 C10 -0.2(6) . . . . ?
O2 C11 O1 Co1 177.5(3) . . . . ?
C12 C11 O1 Co1 -3.4(4) . . . . ?
N3 Co1 O1 C11 96.4(2) . . . . ?
N1 Co1 O1 C11 -44.5(11) . . . . ?
O2 Co1 O1 C11 -169.8(2) 4_586 . . . ?
O4 Co1 O1 C11 2.2(2) . . . . ?
O3 Co1 O1 C11 -91.5(2) 4_586 . . . ?
O3 C12 O4 Co1 179.0(3) . . . . ?
C11 C12 O4 Co1 -1.3(4) . . . . ?
N3 Co1 O4 C12 -89.7(2) . . . . ?
N1 Co1 O4 C12 175.1(2) . . . . ?
O1 Co1 O4 C12 -0.3(2) . . . . ?
O2 Co1 O4 C12 29.2(5) 4_586 . . . ?
O3 Co1 O4 C12 85.5(2) 4_586 . . . ?
